data_9004983
loop_
_publ_author_name
'Topa, D.'
'Makovicky, E.'
'Putz, H.'
'Mumme, W. G.'

_publ_section_title
;
 The crystal structure of berryite, Cu3Ag2Pb3Bi7S16
 Note: y-coordinates corrected by author
;
_journal_name_full 'The Canadian Mineralogist'
_journal_page_first 465
_journal_page_last 480
_journal_paper_doi 10.2113/gscanmin.44.2.465
_journal_volume 44
_journal_year 2006
_chemical_compound_source 'Grube Clara, Black Forest, Germany'
_chemical_formula_sum 'Ag2 Bi7 Cu3 Pb3 S16'
_chemical_name_mineral Berryite
_space_group_IT_number 11
_symmetry_space_group_name_Hall '-P 2yb'
_symmetry_space_group_name_H-M 'P 1 21/m 1'
_cell_angle_alpha 90
_cell_angle_beta 102.484
_cell_angle_gamma 90
_cell_length_a 12.703
_cell_length_b 4.0305
_cell_length_c 28.925
_cell_formula_units_Z 2
_cell_volume 1445.929
_database_code_amcsd 0006086
_exptl_crystal_density_diffrn 6.899
_cod_original_formula_sum 'Cu3 Ag2 Pb3 Bi7 S16'
_cod_database_code 9004983

loop_
_space_group_symop_operation_xyz
x,y,z
x,1/2-y,z
-x,1/2+y,-z
-x,-y,-z

loop_
_atom_site_aniso_label
_atom_site_aniso_U_11
_atom_site_aniso_U_22
_atom_site_aniso_U_33
_atom_site_aniso_U_12
_atom_site_aniso_U_13
_atom_site_aniso_U_23
Cu1 0.02100 0.01200 0.03100 0.00000 0.00700 0.00000
Cu2 0.02500 0.01300 0.04000 0.00000 0.01600 0.00000
Cu3 0.01400 0.00800 0.03800 0.00000 0.00900 0.00000
Ag1 0.03900 0.07600 0.01400 0.00000 0.00500 0.00000
Ag2 0.03700 0.07800 0.01600 0.00000 0.00100 0.00000
Pb1 0.02200 0.00980 0.02100 0.00000 0.00450 0.00000
Pb2 0.02510 0.01050 0.02330 0.00000 0.00480 0.00000
Pb3 0.01760 0.01100 0.02030 0.00000 0.00680 0.00000
Bi1 0.01490 0.00700 0.01600 0.00000 0.00150 0.00000
Bi2 0.01380 0.00700 0.01340 0.00000 0.00330 0.00000
Bi3 0.01430 0.00510 0.01470 0.00000 0.00530 0.00000
Bi4 0.01170 0.00360 0.01530 0.00000 0.00430 0.00000
Bi5 0.01380 0.00510 0.01240 0.00000 0.00180 0.00000
Bi6 0.01480 0.00450 0.01670 0.00000 0.00380 0.00000
Bi7 0.01470 0.00670 0.01620 0.00000 0.00540 0.00000
S1 0.00700 0.00700 0.01000 0.00000 0.00500 0.00000
S2 0.00400 0.01200 0.02400 0.00000 0.00300 0.00000
S3 0.00800 0.00600 0.02200 0.00000 0.00400 0.00000
S4 0.02200 0.01100 0.00300 0.00000 0.00700 0.00000
S5 0.00800 0.01400 0.00600 0.00000 0.00100 0.00000
S6 0.00700 0.00300 0.01300 0.00000 -0.00100 0.00000
S7 0.02500 0.00800 0.01900 0.00000 0.00800 0.00000
S8 0.01200 0.01000 0.02300 0.00000 0.00500 0.00000
S9 0.01000 0.01400 0.01600 0.00000 0.00600 0.00000
S10 0.01700 0.01900 0.01400 0.00000 -0.00100 0.00000
S11 0.00400 0.00400 0.02000 0.00000 0.00100 0.00000
S12 0.01600 0.00500 0.01700 0.00000 0.00200 0.00000
S13 0.00600 0.01200 0.01000 0.00000 -0.00500 0.00000
S14 0.02200 0.01100 0.01100 0.00000 0.00800 0.00000
S15 0.01900 0.00800 0.02100 0.00000 0.01300 0.00000
S16 0.02200 0.00100 0.01700 0.00000 0.01100 0.00000

loop_
_atom_site_label
_atom_site_fract_x
_atom_site_fract_y
_atom_site_fract_z
_atom_site_U_iso_or_equiv
Cu1 0.22120 0.25000 0.76500 0.02100
Cu2 0.53490 0.25000 0.26030 0.02400
Cu3 0.73550 0.25000 0.75800 0.01900
Ag1 0.38720 0.25000 0.45020 0.04300
Ag2 0.56360 0.25000 0.94830 0.04400
Pb1 0.18898 0.25000 0.66000 0.01770
Pb2 0.32335 0.25000 0.16151 0.01970
Pb3 0.86159 0.25000 0.67228 0.01590
Bi1 0.01029 0.25000 0.19285 0.01290
Bi2 0.05234 0.25000 0.44385 0.01130
Bi3 0.23842 0.25000 0.95422 0.01110
Bi4 0.52225 0.25000 0.64744 0.01000
Bi5 0.63580 0.25000 0.14436 0.01060
Bi6 0.71532 0.25000 0.45283 0.01190
Bi7 0.89915 0.25000 0.94336 0.01230
S1 0.03970 0.25000 0.75260 0.00800
S2 0.12320 0.25000 0.55870 0.01300
S3 0.18720 0.25000 0.25480 0.01200
S4 0.20820 0.25000 0.86060 0.01200
S5 0.25450 0.25000 0.06130 0.01000
S6 0.34340 0.25000 0.36370 0.00800
S7 0.42280 0.25000 0.53680 0.01700
S8 0.52150 0.25000 0.86130 0.01500
S9 0.55420 0.25000 0.73930 0.01300
S10 0.61180 0.25000 0.03590 0.01700
S11 0.65620 0.25000 0.35620 0.01000
S12 0.69650 0.25000 0.23680 0.01300
S13 0.80220 0.25000 0.55740 0.01000
S14 0.85680 0.25000 0.84700 0.01400
S15 0.93260 0.25000 0.04920 0.01500
S16 0.99180 0.25000 0.35260 0.01200

loop_
_cod_related_entry_id
_cod_related_entry_database
_cod_related_entry_code
1 AMCSD 0006086
